data_4061961
_journal_name_full Organometallics
_journal_year 2003
_chemical_formula_sum 'C27 H37 Co O4'
_chemical_formula_weight 484.50
_space_group_IT_number 19
_symmetry_cell_setting orthorhombic
_symmetry_space_group_name_Hall 'P 2ac 2ab'
_symmetry_space_group_name_H-M 'P 21 21 21'
_cell_angle_alpha 90.00
_cell_angle_beta 90.00
_cell_angle_gamma 90.00
_cell_formula_units_Z 4
_cell_length_a 9.2830(19)
_cell_length_b 11.200(2)
_cell_length_c 23.057(5)
_cell_measurement_temperature 200(2)
_cell_volume 2397.2(8)
_diffrn_ambient_temperature 200(2)
_exptl_crystal_density_diffrn 1.342
_cod_depositor_comments
;
The following automatic conversions were performed:
'_geom_bond_publ_flag' value 'Y' changed to 'y' according to
'/home/saulius/struct/CIF-dictionaries/cif_core.dic' dictionary named
'cif_core.dic' version 2.4.1 from 2010-06-29 (13 times).

Automatic conversion script
Id: cif_fix_enum 1527 2010-12-29 10:47:43Z saulius 
;
_cod_database_code 4061961

loop_
_symmetry_equiv_pos_as_xyz
'x, y, z'
'-x+1/2, -y, z+1/2'
'-x, y+1/2, -z+1/2'
'x+1/2, -y+1/2, -z'

loop_
_atom_site_label
_atom_site_type_symbol
_atom_site_fract_x
_atom_site_fract_y
_atom_site_fract_z
_atom_site_U_iso_or_equiv
_atom_site_adp_type
_atom_site_occupancy
_atom_site_symmetry_multiplicity
_atom_site_calc_flag
_atom_site_refinement_flags
_atom_site_disorder_assembly
_atom_site_disorder_group
Co1 Co -0.77532(3) -0.57872(3) -0.25000(2) 0.02173(11) Uani 1 1 d . . .
O1 O -0.8911(2) -0.6570(2) -0.04098(9) 0.0326(6) Uani 1 1 d . . .
O2 O -1.0932(2) -0.5516(2) -0.06973(10) 0.0349(7) Uani 1 1 d . . .
O3 O -1.1185(2) -0.5430(2) -0.42360(9) 0.0294(6) Uani 1 1 d . . .
O4 O -0.9426(2) -0.6718(2) -0.45717(9) 0.0326(6) Uani 1 1 d . . .
C1 C -0.7947(3) -0.7603(2) -0.25173(18) 0.0227(5) Uani 1 1 d . . .
H1A H -0.7126 -0.8179 -0.2534 0.027 Uiso 1 1 calc R . .
C2 C -0.8617(4) -0.7168(3) -0.19925(14) 0.0217(9) Uani 1 1 d . . .
C3 C -0.8230(4) -0.7418(3) -0.13676(14) 0.0265(9) Uani 1 1 d . . .
H3A H -0.8634 -0.8193 -0.1240 0.032 Uiso 1 1 calc R . .
H3B H -0.7172 -0.7435 -0.1315 0.032 Uiso 1 1 calc R . .
C4 C -0.8889(3) -0.6402(3) -0.10315(11) 0.0259(7) Uani 1 1 d . . .
H4A H -0.8384 -0.5640 -0.1129 0.031 Uiso 1 1 calc R . .
C5 C -1.0035(3) -0.5803(4) -0.02029(15) 0.0318(9) Uani 1 1 d . . .
C6 C -1.0465(4) -0.6282(3) -0.11545(13) 0.0280(8) Uani 1 1 d . . .
H6A H -1.0942 -0.7078 -0.1115 0.034 Uiso 1 1 calc R . .
C7 C -1.0763(3) -0.5776(4) -0.17566(14) 0.0291(9) Uani 1 1 d . . .
H7A H -1.1779 -0.5919 -0.1868 0.035 Uiso 1 1 calc R . .
H7B H -1.0579 -0.4905 -0.1763 0.035 Uiso 1 1 calc R . .
C8 C -0.9757(4) -0.6414(4) -0.21679(15) 0.0216(8) Uani 1 1 d . . .
C9 C -0.9805(4) -0.6400(4) -0.27924(16) 0.0225(9) Uani 1 1 d . . .
C10 C -1.0906(3) -0.5789(4) -0.31787(13) 0.0265(8) Uani 1 1 d . . .
H10A H -1.1816 -0.6250 -0.3189 0.032 Uiso 1 1 calc R . .
H10B H -1.1115 -0.4973 -0.3036 0.032 Uiso 1 1 calc R . .
C11 C -1.0222(3) -0.5745(3) -0.37733(13) 0.0260(7) Uani 1 1 d . . .
H11A H -0.9395 -0.5173 -0.3767 0.031 Uiso 1 1 calc R . .
C12 C -1.0464(4) -0.5840(4) -0.47566(14) 0.0317(8) Uani 1 1 d . . .
C13 C -0.9702(3) -0.6943(3) -0.39717(12) 0.0269(7) Uani 1 1 d . . .
H13A H -1.0494 -0.7543 -0.3933 0.032 Uiso 1 1 calc R . .
C14 C -0.8389(4) -0.7371(3) -0.36470(14) 0.0250(9) Uani 1 1 d . . .
H14A H -0.7524 -0.6923 -0.3772 0.030 Uiso 1 1 calc R . .
H14B H -0.8225 -0.8232 -0.3719 0.030 Uiso 1 1 calc R . .
C15 C -0.8696(4) -0.7148(3) -0.30043(14) 0.0224(9) Uani 1 1 d . . .
C16 C -1.0895(4) -0.6493(4) 0.02452(15) 0.0412(10) Uani 1 1 d . . .
H16A H -1.1258 -0.7233 0.0072 0.062 Uiso 1 1 calc R . .
H16B H -1.1708 -0.6005 0.0377 0.062 Uiso 1 1 calc R . .
H16C H -1.0275 -0.6686 0.0576 0.062 Uiso 1 1 calc R . .
C17 C -0.9435(5) -0.4653(4) 0.00289(18) 0.0450(11) Uani 1 1 d . . .
H17A H -0.8891 -0.4247 -0.0277 0.067 Uiso 1 1 calc R . .
H17B H -0.8795 -0.4823 0.0357 0.067 Uiso 1 1 calc R . .
H17C H -1.0227 -0.4140 0.0158 0.067 Uiso 1 1 calc R . .
C18 C -0.9651(5) -0.4819(4) -0.50349(19) 0.0524(13) Uani 1 1 d . . .
H18A H -0.8958 -0.4491 -0.4757 0.079 Uiso 1 1 calc R . .
H18B H -1.0333 -0.4194 -0.5150 0.079 Uiso 1 1 calc R . .
H18C H -0.9137 -0.5110 -0.5378 0.079 Uiso 1 1 calc R . .
C19 C -1.1558(4) -0.6405(4) -0.51459(16) 0.0518(12) Uani 1 1 d . . .
H19A H -1.2044 -0.7054 -0.4938 0.078 Uiso 1 1 calc R . .
H19B H -1.1078 -0.6726 -0.5491 0.078 Uiso 1 1 calc R . .
H19C H -1.2269 -0.5805 -0.5263 0.078 Uiso 1 1 calc R . .
C20 C -0.7985(4) -0.4091(4) -0.27785(18) 0.0377(10) Uani 1 1 d . . .
H20A H -0.8994 -0.3879 -0.2890 0.045 Uiso 1 1 calc R . .
C21 C -0.7747(4) -0.4113(4) -0.21742(16) 0.0360(9) Uani 1 1 d . . .
H21A H -0.8613 -0.3910 -0.1936 0.043 Uiso 1 1 calc R . .
C22 C -0.6308(5) -0.3761(4) -0.18964(18) 0.0482(11) Uani 1 1 d . . .
H22A H -0.5815 -0.3170 -0.2146 0.058 Uiso 1 1 calc R . .
H22B H -0.6491 -0.3381 -0.1516 0.058 Uiso 1 1 calc R . .
C23 C -0.5349(5) -0.4829(4) -0.18145(18) 0.0445(11) Uani 1 1 d . . .
H23A H -0.4331 -0.4583 -0.1861 0.053 Uiso 1 1 calc R . .
H23B H -0.5471 -0.5141 -0.1416 0.053 Uiso 1 1 calc R . .
C24 C -0.5687(4) -0.5802(4) -0.22422(15) 0.0317(9) Uani 1 1 d . . .
H24A H -0.5336 -0.6608 -0.2120 0.038 Uiso 1 1 calc R . .
C25 C -0.5774(4) -0.5656(4) -0.28511(15) 0.0324(9) Uani 1 1 d . . .
H25A H -0.5467 -0.6372 -0.3079 0.039 Uiso 1 1 calc R . .
C26 C -0.5478(4) -0.4464(4) -0.31503(17) 0.0433(11) Uani 1 1 d . . .
H26A H -0.4797 -0.3991 -0.2913 0.052 Uiso 1 1 calc R . .
H26B H -0.5026 -0.4610 -0.3533 0.052 Uiso 1 1 calc R . .
C27 C -0.6862(4) -0.3761(4) -0.32330(17) 0.0470(11) Uani 1 1 d . . .
H27A H -0.7255 -0.3924 -0.3624 0.056 Uiso 1 1 calc R . .
H27B H -0.6650 -0.2897 -0.3207 0.056 Uiso 1 1 calc R . .

loop_
_atom_site_aniso_label
_atom_site_aniso_U_11
_atom_site_aniso_U_22
_atom_site_aniso_U_33
_atom_site_aniso_U_23
_atom_site_aniso_U_13
_atom_site_aniso_U_12
Co1 0.02325(18) 0.01939(19) 0.02253(17) 0.0001(3) -0.0023(2) 0.00187(14)
O1 0.0422(14) 0.0404(17) 0.0154(11) -0.0011(10) 0.0000(10) 0.0108(12)
O2 0.0371(14) 0.0421(19) 0.0254(13) -0.0048(12) 0.0024(11) 0.0160(12)
O3 0.0326(12) 0.0337(18) 0.0220(12) 0.0009(11) -0.0080(10) 0.0078(10)
O4 0.0414(14) 0.0363(17) 0.0202(13) -0.0019(10) -0.0031(10) 0.0115(12)
C1 0.0245(13) 0.0180(14) 0.0255(12) 0.001(2) 0.005(2) 0.0057(10)
C2 0.0261(19) 0.019(2) 0.020(2) 0.0024(16) 0.0024(17) 0.0021(17)
C3 0.033(2) 0.026(3) 0.0208(18) 0.0018(16) 0.0016(15) 0.0051(17)
C4 0.0318(17) 0.0292(19) 0.0166(15) 0.0028(13) -0.0003(13) 0.0052(15)
C5 0.0350(19) 0.036(2) 0.0247(19) 0.0029(17) 0.0046(14) 0.0039(19)
C6 0.0311(18) 0.032(2) 0.0211(17) -0.0041(15) 0.0033(14) 0.0041(17)
C7 0.0243(18) 0.029(2) 0.034(2) 0.0027(18) 0.0022(14) 0.0104(19)
C8 0.0254(19) 0.021(2) 0.018(2) -0.0012(15) 0.0017(14) -0.0054(17)
C9 0.0248(19) 0.017(2) 0.025(2) 0.0006(15) -0.0020(14) 0.0038(17)
C10 0.0258(17) 0.032(2) 0.0215(17) -0.0029(18) -0.0040(14) 0.0009(19)
C11 0.0299(17) 0.025(2) 0.0235(17) 0.0002(15) -0.0047(12) 0.0024(16)
C12 0.0368(19) 0.032(2) 0.0267(19) 0.0010(17) -0.0084(16) 0.0131(19)
C13 0.0304(17) 0.029(2) 0.0211(16) 0.0029(13) 0.0003(14) 0.0025(16)
C14 0.030(2) 0.022(2) 0.0228(19) -0.0057(16) 0.0006(15) 0.0050(16)
C15 0.0241(19) 0.020(2) 0.023(2) 0.0021(16) 0.0016(17) 0.0005(17)
C16 0.055(3) 0.037(2) 0.0314(19) 0.0010(16) 0.0102(17) 0.010(2)
C17 0.059(3) 0.035(3) 0.042(3) -0.0048(18) -0.002(2) 0.003(2)
C18 0.065(3) 0.047(3) 0.045(3) 0.018(2) 0.005(2) 0.006(2)
C19 0.057(3) 0.053(3) 0.046(2) -0.0232(19) -0.025(2) 0.022(2)
C20 0.037(2) 0.020(2) 0.057(2) 0.0085(18) -0.0062(16) 0.0012(18)
C21 0.042(2) 0.024(2) 0.043(2) -0.0068(19) -0.0002(17) -0.002(2)
C22 0.058(3) 0.039(3) 0.048(2) -0.0103(18) -0.006(2) -0.009(2)
C23 0.040(2) 0.053(3) 0.040(2) -0.0003(19) -0.0073(18) -0.014(2)
C24 0.0227(17) 0.036(2) 0.0359(18) 0.0039(17) -0.0062(13) 0.0014(18)
C25 0.0242(18) 0.040(3) 0.033(2) -0.0016(18) -0.0001(13) 0.0004(19)
C26 0.044(2) 0.052(3) 0.034(2) 0.0100(19) 0.0013(18) -0.018(2)
C27 0.049(3) 0.034(2) 0.057(3) 0.0183(18) -0.0119(19) -0.0133(18)

loop_
_geom_bond_atom_site_label_1
_geom_bond_atom_site_label_2
_geom_bond_distance
_geom_bond_site_symmetry_2
_geom_bond_publ_flag
Co1 C24 2.008(3) . y
Co1 C25 2.013(3) . y
Co1 C20 2.017(4) . y
Co1 C21 2.020(4) . y
Co1 C1 2.042(2) . y
Co1 C2 2.098(3) . y
Co1 C15 2.107(4) . y
Co1 C8 2.131(4) . y
Co1 C9 2.134(4) . y
O1 C5 1.433(4) . ?
O1 C4 1.446(3) . ?
O2 C6 1.427(4) . ?
O2 C5 1.448(4) . ?
O3 C11 1.436(4) . ?
O3 C12 1.449(4) . ?
O4 C13 1.429(4) . ?
O4 C12 1.441(4) . ?
C1 C15 1.415(5) . y
C1 C2 1.445(5) . y
C1 H1A 1.0000 . ?
C2 C8 1.414(5) . y
C2 C3 1.511(4) . ?
C3 C4 1.507(5) . ?
C3 H3A 0.9900 . ?
C3 H3B 0.9900 . ?
C4 C6 1.496(5) . ?
C4 H4A 1.0000 . ?
C5 C17 1.502(6) . ?
C5 C16 1.517(5) . ?
C6 C7 1.525(5) . ?
C6 H6A 1.0000 . ?
C7 C8 1.511(5) . ?
C7 H7A 0.9900 . ?
C7 H7B 0.9900 . ?
C8 C9 1.441(3) . y
C9 C15 1.415(5) . y
C9 C10 1.518(5) . ?
C10 C11 1.512(4) . ?
C10 H10A 0.9900 . ?
C10 H10B 0.9900 . ?
C11 C13 1.498(4) . ?
C11 H11A 1.0000 . ?
C12 C19 1.496(5) . ?
C12 C18 1.513(6) . ?
C13 C14 1.508(4) . ?
C13 H13A 1.0000 . ?
C14 C15 1.530(4) . ?
C14 H14A 0.9900 . ?
C14 H14B 0.9900 . ?
C16 H16A 0.9800 . ?
C16 H16B 0.9800 . ?
C16 H16C 0.9800 . ?
C17 H17A 0.9800 . ?
C17 H17B 0.9800 . ?
C17 H17C 0.9800 . ?
C18 H18A 0.9800 . ?
C18 H18B 0.9800 . ?
C18 H18C 0.9800 . ?
C19 H19A 0.9800 . ?
C19 H19B 0.9800 . ?
C19 H19C 0.9800 . ?
C20 C21 1.411(4) . ?
C20 C27 1.523(5) . ?
C20 H20A 1.0000 . ?
C21 C22 1.533(6) . ?
C21 H21A 1.0000 . ?
C22 C23 1.504(6) . ?
C22 H22A 0.9900 . ?
C22 H22B 0.9900 . ?
C23 C24 1.502(6) . ?
C23 H23A 0.9900 . ?
C23 H23B 0.9900 . ?
C24 C25 1.416(4) . ?
C24 H24A 1.0000 . ?
C25 C26 1.528(6) . ?
C25 H25A 1.0000 . ?
C26 C27 1.518(6) . ?
C26 H26A 0.9900 . ?
C26 H26B 0.9900 . ?
C27 H27A 0.9900 . ?
C27 H27B 0.9900 . ?
